data_7700530
loop_
_publ_author_name
'Regulska, Elzbieta'
'Christ, Sonja'
'Zimmermann, Johannes'
'Rominger, Frank'
'Hernandez-Sosa, Gerardo'
'Romero-Nieto, Carlos'

_publ_section_title
;
 Organophosphorus-B(C<sub>6</sub>F<sub>5</sub>)<sub>3</sub> adducts:
 towards new solid-state emitting materials.
;
_journal_issue 34
_journal_name_full 'Dalton transactions (Cambridge, England : 2003)'
_journal_page_first 12803
_journal_page_last 12807
_journal_paper_doi 10.1039/c9dt02258a
_journal_volume 48
_journal_year 2019
_chemical_formula_sum 'C39 H16 B F15 N O P'
_chemical_formula_weight 841.31
_chemical_name_common '2b in manuscript'
_space_group_crystal_system monoclinic
_space_group_IT_number 7
_space_group_name_Hall 'P -2yac'
_space_group_name_H-M_alt 'P 1 n 1'
_symmetry_space_group_name_Hall 'P -2yac'
_symmetry_space_group_name_H-M 'P 1 n 1'
_atom_sites_solution_hydrogens geom
_audit_creation_method SHELXL-2018/1
_audit_update_record
;
2019-03-20 deposited with the CCDC.    2019-07-01 downloaded from the CCDC.
;
_cell_angle_alpha 90
_cell_angle_beta 95.823(12)
_cell_angle_gamma 90
_cell_formula_units_Z 4
_cell_length_a 9.9754(15)
_cell_length_b 30.114(3)
_cell_length_c 10.9427(16)
_cell_measurement_reflns_used 4245
_cell_measurement_temperature 100(2)
_cell_measurement_theta_max 30.06
_cell_measurement_theta_min 2.82
_cell_volume 3270.2(8)
_computing_cell_refinement 'X-Area Recipe 1.33.0.0 (STOE, 2015)'
_computing_data_collection 'X-Area Pilatus3_SV 1.31.127.0 (STOE, 2016)'
_computing_data_reduction ;
_computing_molecular_graphics 'Bruker SHELXTL'
_computing_publication_material 'Bruker SHELXTL'
_computing_structure_refinement 'SHELXL-2018/1 (Sheldrick, 2018)'
_computing_structure_solution 'SHELXT-2014 (Sheldrick 2014)'
_diffrn_ambient_temperature 100(2)
_diffrn_detector_area_resol_mean 5.81
_diffrn_measured_fraction_theta_full 0.977
_diffrn_measured_fraction_theta_max 0.970
_diffrn_measurement_device_type 'STOE Stadivari'
_diffrn_measurement_method 'rotation method, \w scans'
_diffrn_radiation_type CuK\a
_diffrn_radiation_wavelength 1.54178
_diffrn_reflns_av_R_equivalents 0.0199
_diffrn_reflns_av_unetI/netI 0.0188
_diffrn_reflns_Laue_measured_fraction_full 0.977
_diffrn_reflns_Laue_measured_fraction_max 0.970
_diffrn_reflns_limit_h_max 10
_diffrn_reflns_limit_h_min -11
_diffrn_reflns_limit_k_max 35
_diffrn_reflns_limit_k_min -31
_diffrn_reflns_limit_l_max 13
_diffrn_reflns_limit_l_min -6
_diffrn_reflns_number 22471
_diffrn_reflns_point_group_measured_fraction_full 0.977
_diffrn_reflns_point_group_measured_fraction_max 0.970
_diffrn_reflns_theta_full 67.679
_diffrn_reflns_theta_max 68.208
_diffrn_reflns_theta_min 4.318
_diffrn_source 'Genix3D Cu HF'
_exptl_absorpt_coefficient_mu 1.882
_exptl_absorpt_correction_T_max 1.919
_exptl_absorpt_correction_T_min 0.572
_exptl_absorpt_correction_type multi-scan
_exptl_crystal_colour 'light yellow/brown'
_exptl_crystal_density_diffrn 1.709
_exptl_crystal_description bricks
_exptl_crystal_F_000 1680
_exptl_crystal_size_max 0.163
_exptl_crystal_size_mid 0.130
_exptl_crystal_size_min 0.042
_refine_diff_density_max 0.402
_refine_diff_density_min -0.311
_refine_diff_density_rms 0.047
_refine_ls_abs_structure_details
; 
 Refined as an inversion twin. 
;
_refine_ls_abs_structure_Flack 0.19(5)
_refine_ls_extinction_method none
_refine_ls_goodness_of_fit_ref 1.040
_refine_ls_hydrogen_treatment constr
_refine_ls_matrix_type full
_refine_ls_number_parameters 1112
_refine_ls_number_reflns 7213
_refine_ls_number_restraints 1618
_refine_ls_restrained_S_all 0.946
_refine_ls_R_factor_all 0.0401
_refine_ls_R_factor_gt 0.0357
_refine_ls_shift/su_max 0.006
_refine_ls_shift/su_mean 0.000
_refine_ls_structure_factor_coef Fsqd
_refine_ls_weighting_details 'w=1/[\s^2^(Fo^2^)+(0.0501P)^2^+2.4113P] where P=(Fo^2^+2Fc^2^)/3'
_refine_ls_weighting_scheme calc
_refine_ls_wR_factor_gt 0.0906
_refine_ls_wR_factor_ref 0.0945
_reflns_Friedel_coverage 0.994
_reflns_Friedel_fraction_full 0.978
_reflns_Friedel_fraction_max 0.970
_reflns_number_gt 6688
_reflns_number_total 7213
_reflns_threshold_expression 'I > 2\s(I)'
_cod_data_source_file c9dt02258a2.cif
_cod_data_source_block soc1
_cod_depositor_comments 'Adding full bibliography for 7700529--7700530.cif.'
_cod_database_code 7700530
_shelx_shelxl_version_number 2018/1
_shelx_space_group_comment
; 
The symmetry employed for this shelxl refinement is uniquely defined 
by the following loop, which should always be used as a source of 
symmetry information in preference to the above space-group names. 
They are only intended as comments. 
;
_shelx_estimated_absorpt_t_min 0.749
_shelx_estimated_absorpt_t_max 0.925
_exptl_absorpt_special_details 'X-Area LANA 1.70.0.0 (STOE, 2017)'

loop_
_space_group_symop_operation_xyz
'x, y, z'
'x+1/2, -y, z+1/2'

loop_
_atom_site_label
_atom_site_type_symbol
_atom_site_fract_x
_atom_site_fract_y
_atom_site_fract_z
_atom_site_U_iso_or_equiv
_atom_site_adp_type
_atom_site_occupancy
_atom_site_site_symmetry_order
_atom_site_calc_flag
_atom_site_refinement_flags_posn
_atom_site_refinement_flags_adp
_atom_site_refinement_flags_occupancy
_atom_site_disorder_assembly
_atom_site_disorder_group
P1_1 P 0.61364(13) 0.36169(4) 1.02290(15) 0.0234(3) Uani 1 1 d . . . . .
O1_1 O 0.5687(4) 0.34180(11) 0.8957(4) 0.0269(8) Uani 1 1 d . . . . .
B1_1 B 0.5161(6) 0.36132(18) 0.7713(7) 0.0245(12) Uani 1 1 d . . . . .
C11_1 C 0.4770(6) 0.37051(19) 1.1095(6) 0.0377(13) Uani 1 1 d D . . . .
C12_1 C 0.4084(6) 0.3338(2) 1.1426(6) 0.0476(16) Uani 1 1 d D . . . .
H12_1 H 0.440608 0.305191 1.123860 0.057 Uiso 1 1 calc R U . . .
C13_1 C 0.2938(6) 0.3373(2) 1.2024(7) 0.0429(15) Uani 1 1 d D . . . .
H13_1 H 0.248261 0.311697 1.227815 0.051 Uiso 1 1 calc R U . . .
C14_1 C 0.2476(8) 0.3799(2) 1.2238(7) 0.0526(17) Uani 1 1 d D . . . .
H14_1 H 0.166878 0.382520 1.262405 0.063 Uiso 1 1 calc R U . . .
C15_1 C 0.3115(6) 0.41941(18) 1.1925(6) 0.0433(14) Uani 1 1 d D . . . .
C16_1 C 0.2555(7) 0.46144(19) 1.2138(7) 0.0504(17) Uani 1 1 d D . . . .
H16_1 H 0.172066 0.463736 1.248132 0.061 Uiso 1 1 calc R U . . .
C17_1 C 0.3226(7) 0.4984(2) 1.1846(7) 0.0579(18) Uani 1 1 d D . . . .
H17_1 H 0.285581 0.526582 1.201119 0.070 Uiso 1 1 calc R U . . .
C18_1 C 0.4416(7) 0.4969(2) 1.1323(7) 0.0509(16) Uani 1 1 d D . . . .
H18_1 H 0.484073 0.523850 1.112646 0.061 Uiso 1 1 calc R U . . .
C19_1 C 0.5030(6) 0.45555(17) 1.1067(5) 0.0417(14) Uani 1 1 d D . . . .
C20_1 C 0.4342(6) 0.4163(2) 1.1368(6) 0.0429(14) Uani 1 1 d D . . . .
C21_1 C 0.6273(6) 0.45274(17) 1.0547(6) 0.0415(14) Uani 1 1 d D . . . .
C22_1 C 0.6888(6) 0.41425(17) 1.0243(6) 0.0357(13) Uani 1 1 d D . . . .
C23_1 C 0.8142(6) 0.42520(19) 0.9853(6) 0.0426(15) Uani 1 1 d D . . . .
H23_1 H 0.877668 0.404955 0.957697 0.051 Uiso 1 1 calc R U . . .
C24_1 C 0.8286(6) 0.47052(18) 0.9940(6) 0.0349(13) Uani 1 1 d D . . . .
H24_1 H 0.905543 0.486726 0.974888 0.042 Uiso 1 1 calc R U . . .
N25_1 N 0.7168(5) 0.48853(15) 1.0338(5) 0.0384(11) Uani 1 1 d D . . . .
C26_1 C 0.6974(7) 0.53552(17) 1.0365(7) 0.0491(17) Uani 1 1 d D . . . .
H26A_1 H 0.778637 0.550490 1.014082 0.074 Uiso 1 1 calc R U . . .
H26B_1 H 0.679802 0.544628 1.119369 0.074 Uiso 1 1 calc R U . . .
H26C_1 H 0.620480 0.543677 0.977916 0.074 Uiso 1 1 calc R U . . .
C31_1 C 0.7301(6) 0.32185(18) 1.0941(5) 0.0285(11) Uani 1 1 d . . . . .
C32_1 C 0.7432(8) 0.2807(2) 1.0454(8) 0.053(2) Uani 1 1 d . . . . .
H32_1 H 0.690533 0.272697 0.971439 0.064 Uiso 1 1 calc R U . . .
C33_1 C 0.8329(9) 0.2502(2) 1.1030(8) 0.061(2) Uani 1 1 d . . . . .
H33_1 H 0.843278 0.221960 1.066676 0.073 Uiso 1 1 calc R U . . .
C34_1 C 0.9070(6) 0.2606(2) 1.2122(6) 0.0403(14) Uani 1 1 d . . . . .
H34_1 H 0.966490 0.239570 1.253273 0.048 Uiso 1 1 calc R U . . .
C35_1 C 0.8925(6) 0.3025(2) 1.2606(7) 0.0469(16) Uani 1 1 d . . . . .
H35_1 H 0.943877 0.310356 1.335327 0.056 Uiso 1 1 calc R U . . .
C36_1 C 0.8049(6) 0.3334(2) 1.2026(6) 0.0378(14) Uani 1 1 d . . . . .
H36_1 H 0.796277 0.362084 1.237043 0.045 Uiso 1 1 calc R U . . .
C41_1 C 0.4310(5) 0.32145(17) 0.6930(5) 0.0235(10) Uani 1 1 d . . . . .
C42_1 C 0.3126(5) 0.32722(17) 0.6176(5) 0.0244(11) Uani 1 1 d . . . . .
C43_1 C 0.2461(5) 0.29380(18) 0.5499(6) 0.0286(12) Uani 1 1 d . . . . .
C44_1 C 0.2976(6) 0.25111(17) 0.5585(6) 0.0293(12) Uani 1 1 d . . . . .
C45_1 C 0.4179(6) 0.24334(17) 0.6287(5) 0.0281(11) Uani 1 1 d . . . . .
C46_1 C 0.4807(5) 0.27814(17) 0.6922(5) 0.0270(11) Uani 1 1 d . . . . .
F42_1 F 0.2537(3) 0.36774(10) 0.6022(3) 0.0309(7) Uani 1 1 d . . . . .
F43_1 F 0.1307(3) 0.30167(12) 0.4790(4) 0.0425(9) Uani 1 1 d . . . . .
F44_1 F 0.2343(4) 0.21797(10) 0.4936(4) 0.0417(9) Uani 1 1 d . . . . .
F45_1 F 0.4712(3) 0.20237(10) 0.6325(3) 0.0377(8) Uani 1 1 d . . . . .
F46_1 F 0.6026(3) 0.26925(10) 0.7543(3) 0.0338(7) Uani 1 1 d . . . . .
C51_1 C 0.6413(5) 0.37255(16) 0.6906(5) 0.0246(10) Uani 1 1 d . . . . .
C52_1 C 0.6157(5) 0.38897(16) 0.5716(5) 0.0255(11) Uani 1 1 d . . . . .
C53_1 C 0.7099(6) 0.39445(17) 0.4906(6) 0.0298(11) Uani 1 1 d . . . . .
C54_1 C 0.8416(6) 0.38444(19) 0.5279(6) 0.0320(12) Uani 1 1 d . . . . .
C55_1 C 0.8747(5) 0.36815(19) 0.6436(6) 0.0312(12) Uani 1 1 d . . . . .
C56_1 C 0.7753(6) 0.36110(16) 0.7213(6) 0.0278(12) Uani 1 1 d . . . . .
F52_1 F 0.4877(3) 0.40073(10) 0.5302(3) 0.0318(7) Uani 1 1 d . . . . .
F53_1 F 0.6740(4) 0.40900(11) 0.3746(3) 0.0387(8) Uani 1 1 d . . . . .
F54_1 F 0.9383(3) 0.39002(11) 0.4499(4) 0.0401(8) Uani 1 1 d . . . . .
F55_1 F 1.0035(3) 0.35661(12) 0.6820(4) 0.0437(9) Uani 1 1 d . . . . .
F56_1 F 0.8176(3) 0.34209(10) 0.8291(3) 0.0325(7) Uani 1 1 d . . . . .
C61_1 C 0.4184(5) 0.40308(17) 0.7982(5) 0.0252(11) Uani 1 1 d . . . . .
C62_1 C 0.4463(6) 0.44828(19) 0.7881(6) 0.0330(12) Uani 1 1 d . . . . .
C63_1 C 0.3658(7) 0.48202(19) 0.8234(6) 0.0383(13) Uani 1 1 d . . . . .
C64_1 C 0.2471(7) 0.4711(2) 0.8721(7) 0.0420(14) Uani 1 1 d . . . . .
C65_1 C 0.2142(6) 0.4279(2) 0.8862(6) 0.0396(13) Uani 1 1 d . . . . .
C66_1 C 0.2984(6) 0.39485(18) 0.8497(6) 0.0292(11) Uani 1 1 d . . . . .
F66_1 F 0.2597(3) 0.35272(10) 0.8689(3) 0.0344(7) Uani 1 1 d . . . . .
F62_1 F 0.5593(4) 0.46123(11) 0.7431(3) 0.0392(8) Uani 1 1 d . . . . .
F63_1 F 0.4010(4) 0.52461(11) 0.8126(4) 0.0487(10) Uani 1 1 d . . . . .
F64_1 F 0.1633(4) 0.50316(13) 0.9069(4) 0.0577(11) Uani 1 1 d . . . . .
F65_1 F 0.0993(4) 0.41652(14) 0.9346(4) 0.0547(10) Uani 1 1 d . . . . .
P1_2 P 0.39158(13) 0.14121(4) 0.00253(14) 0.0218(3) Uani 1 1 d . . . . .
O1_2 O 0.4261(3) 0.15772(10) 0.1339(3) 0.0219(7) Uani 1 1 d . . . . .
B1_2 B 0.4802(6) 0.13790(18) 0.2581(6) 0.0221(12) Uani 1 1 d . . . . .
C11_2 C 0.3392(9) 0.0851(2) -0.0180(8) 0.0261(15) Uani 0.793(5) 1 d D U P A 1
C12_2 C 0.2174(8) 0.0740(2) 0.0215(8) 0.0294(15) Uani 0.793(5) 1 d D U P A 1
H12_2 H 0.162872 0.096876 0.050316 0.035 Uiso 0.793(5) 1 calc R U P A 1
C13_2 C 0.1709(19) 0.0303(4) 0.021(4) 0.028(3) Uani 0.793(5) 1 d D U P A 1
H13_2 H 0.085808 0.023343 0.047631 0.034 Uiso 0.793(5) 1 calc R U P A 1
C14_2 C 0.2514(6) -0.0026(2) -0.0201(6) 0.0271(13) Uani 0.793(5) 1 d D U P A 1
H14_2 H 0.221981 -0.032571 -0.018715 0.033 Uiso 0.793(5) 1 calc R U P A 1
C15_2 C 0.3785(5) 0.00720(15) -0.0645(4) 0.0192(10) Uani 0.793(5) 1 d D U P A 1
C16_2 C 0.4576(5) -0.02762(16) -0.1060(4) 0.0235(11) Uani 0.793(5) 1 d D U P A 1
H16_2 H 0.427250 -0.057425 -0.101579 0.028 Uiso 0.793(5) 1 calc R U P A 1
C17_2 C 0.5764(5) -0.01899(18) -0.1522(5) 0.0288(12) Uani 0.793(5) 1 d D U P A 1
H17_2 H 0.629206 -0.042542 -0.179615 0.035 Uiso 0.793(5) 1 calc R U P A 1
C18_2 C 0.6202(5) 0.02537(18) -0.1588(5) 0.0275(12) Uani 0.793(5) 1 d D U P A 1
H18_2 H 0.703310 0.031091 -0.191242 0.033 Uiso 0.793(5) 1 calc R U P A 1
C19_2 C 0.5475(6) 0.0610(2) -0.1200(5) 0.0242(12) Uani 0.793(5) 1 d D U P A 1
C20_2 C 0.4225(6) 0.05234(17) -0.0688(5) 0.0215(12) Uani 0.793(5) 1 d D U P A 1
C21_2 C 0.5946(5) 0.1069(2) -0.1281(5) 0.0220(11) Uani 0.793(5) 1 d D U P A 1
C22_2 C 0.5348(8) 0.1436(3) -0.0802(8) 0.0278(16) Uani 0.793(5) 1 d D U P A 1
C23_2 C 0.6100(7) 0.1822(3) -0.1032(7) 0.0334(16) Uani 0.793(5) 1 d D U P A 1
H23_2 H 0.592137 0.211898 -0.080842 0.040 Uiso 0.793(5) 1 calc R U P A 1
C24_2 C 0.7157(14) 0.1669(3) -0.1658(17) 0.038(3) Uani 0.793(5) 1 d D U P A 1
H24_2 H 0.785761 0.184754 -0.192147 0.046 Uiso 0.793(5) 1 calc R U P A 1
N25_2 N 0.7029(6) 0.1225(2) -0.1831(6) 0.0361(14) Uani 0.793(5) 1 d D U P A 1
C26_2 C 0.7978(7) 0.0986(2) -0.2540(7) 0.0519(18) Uani 0.793(5) 1 d D U P A 1
H26A_2 H 0.774275 0.066969 -0.257696 0.078 Uiso 0.793(5) 1 calc R U P A 1
H26B_2 H 0.792613 0.110672 -0.337528 0.078 Uiso 0.793(5) 1 calc R U P A 1
H26C_2 H 0.889626 0.102128 -0.214123 0.078 Uiso 0.793(5) 1 calc R U P A 1
C31_2 C 0.2704(5) 0.18000(17) -0.0658(5) 0.0237(10) Uani 1 1 d . . . . .
C32_2 C 0.2522(7) 0.22120(18) -0.0097(7) 0.0440(16) Uani 1 1 d . . . . .
H32_2 H 0.299997 0.227945 0.067578 0.053 Uiso 1 1 calc R U . . .
C33_2 C 0.1638(8) 0.2521(2) -0.0681(7) 0.0500(17) Uani 1 1 d . . . . .
H33_2 H 0.153155 0.280371 -0.031870 0.060 Uiso 1 1 calc R U . . .
C34_2 C 0.0926(6) 0.2417(2) -0.1773(6) 0.0410(14) Uani 1 1 d . . . . .
H34_2 H 0.030867 0.262683 -0.215701 0.049 Uiso 1 1 calc R U . . .
C35_2 C 0.1084(6) 0.2017(2) -0.2323(6) 0.0420(15) Uani 1 1 d . . . . .
H35_2 H 0.058464 0.195147 -0.308742 0.050 Uiso 1 1 calc R U . . .
C36_2 C 0.1972(6) 0.1706(2) -0.1768(6) 0.0365(13) Uani 1 1 d . . . . .
H36_2 H 0.207759 0.142694 -0.215228 0.044 Uiso 1 1 calc R U . . .
C41_2 C 0.5673(5) 0.17740(16) 0.3347(5) 0.0203(10) Uani 1 1 d . . . . .
C42_2 C 0.6863(5) 0.17059(17) 0.4122(5) 0.0241(11) Uani 1 1 d . . . . .
C43_2 C 0.7551(5) 0.20399(19) 0.4771(6) 0.0297(12) Uani 1 1 d . . . . .
C44_2 C 0.7075(6) 0.24657(18) 0.4717(6) 0.0308(12) Uani 1 1 d . . . . .
C45_2 C 0.5910(6) 0.25547(17) 0.3977(6) 0.0307(12) Uani 1 1 d . . . . .
C46_2 C 0.5224(5) 0.22103(16) 0.3338(5) 0.0223(11) Uani 1 1 d . . . . .
F42_2 F 0.7405(3) 0.12956(10) 0.4254(3) 0.0262(7) Uani 1 1 d . . . . .
F43_2 F 0.8684(3) 0.19505(11) 0.5507(3) 0.0383(8) Uani 1 1 d . . . . .
F44_2 F 0.7746(4) 0.27964(10) 0.5343(4) 0.0416(9) Uani 1 1 d . . . . .
F45_2 F 0.5410(4) 0.29721(9) 0.3917(4) 0.0411(8) Uani 1 1 d . . . . .
F46_2 F 0.4039(3) 0.23228(10) 0.2700(3) 0.0322(7) Uani 1 1 d . . . . .
C51_2 C 0.3551(5) 0.12742(16) 0.3391(5) 0.0216(10) Uani 1 1 d . . . . .
C52_2 C 0.2197(5) 0.13875(15) 0.3092(5) 0.0215(10) Uani 1 1 d . . . . .
C53_2 C 0.1209(5) 0.13412(16) 0.3865(6) 0.0249(11) Uani 1 1 d . . . . .
C54_2 C 0.1523(5) 0.11774(18) 0.5034(6) 0.0274(11) Uani 1 1 d . . . . .
C55_2 C 0.2865(6) 0.10604(17) 0.5397(5) 0.0267(11) Uani 1 1 d . . . . .
C56_2 C 0.3797(5) 0.11033(16) 0.4572(5) 0.0239(10) Uani 1 1 d . . . . .
F52_2 F 0.1773(3) 0.15763(10) 0.1985(3) 0.0280(7) Uani 1 1 d . . . . .
F53_2 F -0.0065(3) 0.14573(12) 0.3503(3) 0.0357(8) Uani 1 1 d . . . . .
F54_2 F 0.0586(3) 0.11352(11) 0.5809(3) 0.0370(8) Uani 1 1 d . . . . .
F55_2 F 0.3211(3) 0.09203(10) 0.6541(3) 0.0334(7) Uani 1 1 d . . . . .
F56_2 F 0.5081(3) 0.09827(10) 0.4986(3) 0.0286(7) Uani 1 1 d . . . . .
C61_2 C 0.5729(5) 0.09524(17) 0.2249(5) 0.0239(10) Uani 1 1 d . . . . .
C62_2 C 0.6934(6) 0.10263(18) 0.1738(5) 0.0285(11) Uani 1 1 d . . . . .
C63_2 C 0.7742(6) 0.0703(2) 0.1357(6) 0.0361(13) Uani 1 1 d . . . . .
C64_2 C 0.7370(7) 0.0261(2) 0.1449(6) 0.0406(14) Uani 1 1 d . . . . .
C65_2 C 0.6208(7) 0.01667(19) 0.1944(6) 0.0384(13) Uani 1 1 d . . . . .
C66_2 C 0.5412(5) 0.05119(17) 0.2343(5) 0.0265(11) Uani 1 1 d . . . . .
F62_2 F 0.7357(3) 0.14499(10) 0.1605(3) 0.0312(7) Uani 1 1 d . . . . .
F63_2 F 0.8874(4) 0.07961(14) 0.0854(4) 0.0521(10) Uani 1 1 d . . . . .
F64_2 F 0.8130(5) -0.00580(13) 0.1040(4) 0.0610(12) Uani 1 1 d . . . . .
F65_2 F 0.5797(5) -0.02612(11) 0.2046(4) 0.0521(10) Uani 1 1 d . . . . .
F66_2 F 0.4248(3) 0.03832(10) 0.2801(3) 0.0321(7) Uani 1 1 d . . . . .
C11B_2 C 0.523(3) 0.1294(6) -0.082(4) 0.024(8) Uiso 0.207(5) 1 d D U P A 2
C12B_2 C 0.590(2) 0.1661(7) -0.119(3) 0.014(5) Uiso 0.207(5) 1 d D U P A 2
H12B_2 H 0.556594 0.194691 -0.100446 0.017 Uiso 0.207(5) 1 calc R U P A 2
C13B_2 C 0.704(5) 0.1633(8) -0.181(6) 0.024(9) Uiso 0.207(5) 1 d D U P A 2
H13B_2 H 0.745329 0.189136 -0.210293 0.029 Uiso 0.207(5) 1 calc R U P A 2
C14B_2 C 0.756(2) 0.1212(6) -0.200(2) 0.017(5) Uiso 0.207(5) 1 d D U P A 2
H14B_2 H 0.839406 0.118447 -0.233493 0.020 Uiso 0.207(5) 1 calc R U P A 2
C15B_2 C 0.6856(18) 0.0823(5) -0.170(2) 0.020(5) Uiso 0.207(5) 1 d D U P A 2
C16B_2 C 0.7375(19) 0.0398(5) -0.195(2) 0.021(5) Uiso 0.207(5) 1 d D U P A 2
H16B_2 H 0.818294 0.037822 -0.233264 0.025 Uiso 0.207(5) 1 calc R U P A 2
C17B_2 C 0.6750(16) 0.0018(5) -0.1640(18) 0.010(4) Uiso 0.207(5) 1 d D U P A 2
H17B_2 H 0.714669 -0.026352 -0.175880 0.012 Uiso 0.207(5) 1 calc R U P A 2
C18B_2 C 0.5509(15) 0.0050(5) -0.1146(18) 0.009(4) Uiso 0.207(5) 1 d D U P A 2
H18B_2 H 0.503088 -0.021649 -0.101899 0.011 Uiso 0.207(5) 1 calc R U P A 2
C19B_2 C 0.4942(17) 0.0453(5) -0.083(2) 0.011(4) Uiso 0.207(5) 1 d D U P A 2
C20B_2 C 0.5670(16) 0.0849(5) -0.1092(18) 0.004(4) Uiso 0.207(5) 1 d D U P A 2
C21B_2 C 0.3650(15) 0.0492(5) -0.0301(18) 0.005(4) Uiso 0.207(5) 1 d D U P A 2
C22B_2 C 0.305(3) 0.0880(7) 0.004(4) 0.023(7) Uiso 0.207(5) 1 d D U P A 2
C23B_2 C 0.176(2) 0.0788(8) 0.042(3) 0.015(6) Uiso 0.207(5) 1 d D U P A 2
H23B_2 H 0.112868 0.099150 0.070073 0.019 Uiso 0.207(5) 1 calc R U P A 2
C24B_2 C 0.163(7) 0.0328(11) 0.030(15) 0.025(10) Uiso 0.207(5) 1 d D U P A 2
H24B_2 H 0.086843 0.016076 0.047646 0.030 Uiso 0.207(5) 1 calc R U P A 2
N25B_2 N 0.2760(17) 0.0154(5) -0.010(2) 0.015(5) Uiso 0.207(5) 1 d D U P A 2
C26B_2 C 0.291(2) -0.0330(5) -0.022(2) 0.013(4) Uiso 0.207(5) 1 d D U P A 2
H26D_2 H 0.378343 -0.039605 -0.052249 0.020 Uiso 0.207(5) 1 calc R U P A 2
H26E_2 H 0.287790 -0.046932 0.058697 0.020 Uiso 0.207(5) 1 calc R U P A 2
H26F_2 H 0.218427 -0.044708 -0.079603 0.020 Uiso 0.207(5) 1 calc R U P A 2

loop_
_atom_site_aniso_label
_atom_site_aniso_U_11
_atom_site_aniso_U_22
_atom_site_aniso_U_33
_atom_site_aniso_U_23
_atom_site_aniso_U_13
_atom_site_aniso_U_12
P1_1 0.0258(6) 0.0219(6) 0.0219(7) 0.0007(5) -0.0014(5) 0.0009(5)
O1_1 0.0337(19) 0.0204(16) 0.025(2) -0.0009(15) -0.0058(16) -0.0027(15)
B1_1 0.021(3) 0.022(3) 0.030(3) 0.001(2) -0.002(2) 0.002(2)
C11_1 0.033(3) 0.054(3) 0.026(3) 0.012(3) 0.000(2) 0.003(2)
C12_1 0.049(3) 0.060(4) 0.034(3) 0.009(3) 0.004(3) 0.011(3)
C13_1 0.040(3) 0.044(3) 0.044(4) 0.017(3) 0.005(3) -0.006(3)
C14_1 0.069(4) 0.041(3) 0.047(4) 0.013(3) 0.001(3) -0.013(3)
C15_1 0.048(3) 0.045(3) 0.037(3) -0.001(2) 0.006(2) 0.004(2)
C16_1 0.059(4) 0.048(3) 0.047(4) 0.000(3) 0.018(3) 0.005(2)
C17_1 0.077(4) 0.049(3) 0.049(4) -0.007(3) 0.013(3) 0.004(3)
C18_1 0.058(3) 0.047(3) 0.047(3) 0.005(3) 0.000(3) -0.005(3)
C19_1 0.064(3) 0.034(3) 0.023(3) -0.003(2) -0.009(2) -0.009(2)
C20_1 0.039(3) 0.065(3) 0.025(3) 0.003(3) 0.001(2) 0.007(3)
C21_1 0.056(3) 0.029(2) 0.036(3) -0.003(2) -0.016(2) -0.008(2)
C22_1 0.046(3) 0.024(2) 0.032(3) -0.003(2) -0.018(2) -0.002(2)
C23_1 0.053(3) 0.032(3) 0.039(3) -0.004(2) -0.013(3) -0.008(2)
C24_1 0.038(3) 0.035(3) 0.031(3) 0.000(2) -0.002(2) -0.009(2)
N25_1 0.044(2) 0.036(2) 0.034(3) 0.004(2) -0.0030(19) -0.0038(19)
C26_1 0.057(4) 0.037(3) 0.052(4) -0.001(2) -0.002(3) -0.011(2)
C31_1 0.032(3) 0.029(2) 0.024(3) 0.000(2) 0.000(2) -0.001(2)
C32_1 0.076(5) 0.028(3) 0.048(4) -0.003(3) -0.030(4) 0.013(3)
C33_1 0.092(5) 0.032(3) 0.052(4) 0.006(3) -0.021(4) 0.020(3)
C34_1 0.035(3) 0.039(3) 0.045(4) 0.012(3) -0.002(3) 0.010(2)
C35_1 0.040(3) 0.057(4) 0.040(4) -0.008(3) -0.013(3) 0.016(3)
C36_1 0.040(3) 0.041(3) 0.029(3) -0.010(3) -0.011(3) 0.011(3)
C41_1 0.023(2) 0.023(2) 0.023(3) -0.003(2) 0.001(2) -0.0024(19)
C42_1 0.023(2) 0.024(2) 0.027(3) -0.002(2) 0.005(2) 0.0012(18)
C43_1 0.019(2) 0.033(3) 0.032(3) -0.005(2) -0.007(2) -0.002(2)
C44_1 0.034(3) 0.021(2) 0.032(3) -0.009(2) 0.001(2) -0.006(2)
C45_1 0.034(3) 0.020(2) 0.030(3) 0.004(2) 0.001(2) 0.002(2)
C46_1 0.026(2) 0.026(2) 0.027(3) 0.000(2) -0.004(2) 0.0060(19)
F42_1 0.0282(16) 0.0274(15) 0.0351(19) -0.0041(13) -0.0065(14) 0.0059(12)
F43_1 0.0272(16) 0.0506(19) 0.046(2) -0.0164(17) -0.0147(16) 0.0042(14)
F44_1 0.047(2) 0.0311(16) 0.044(2) -0.0161(15) -0.0064(16) -0.0124(14)
F45_1 0.0490(19) 0.0199(15) 0.042(2) -0.0036(14) -0.0072(16) 0.0031(13)
F46_1 0.0347(16) 0.0235(15) 0.0396(19) -0.0038(13) -0.0137(14) 0.0075(13)
C51_1 0.026(2) 0.016(2) 0.032(3) -0.003(2) -0.002(2) -0.0021(19)
C52_1 0.024(2) 0.020(2) 0.031(3) -0.002(2) -0.005(2) -0.0001(19)
C53_1 0.037(3) 0.023(3) 0.029(3) 0.001(2) -0.003(2) -0.003(2)
C54_1 0.033(3) 0.029(3) 0.034(3) -0.009(2) 0.006(2) -0.009(2)
C55_1 0.023(2) 0.032(3) 0.039(3) -0.007(2) -0.001(2) 0.001(2)
C56_1 0.030(2) 0.022(3) 0.029(3) -0.005(2) -0.007(2) -0.0034(19)
F52_1 0.0282(15) 0.0316(16) 0.0341(19) 0.0027(13) -0.0038(14) 0.0066(13)
F53_1 0.0464(19) 0.0409(19) 0.0287(18) 0.0060(15) 0.0034(15) -0.0014(15)
F54_1 0.0342(17) 0.0445(18) 0.043(2) -0.0036(16) 0.0102(16) -0.0076(14)
F55_1 0.0226(16) 0.056(2) 0.050(2) -0.0102(18) -0.0042(15) 0.0014(14)
F56_1 0.0278(16) 0.0356(17) 0.0323(18) -0.0003(14) -0.0062(14) 0.0053(13)
C61_1 0.029(2) 0.022(2) 0.022(3) -0.003(2) -0.009(2) 0.0045(19)
C62_1 0.037(3) 0.031(3) 0.029(3) 0.005(2) -0.006(2) 0.005(2)
C63_1 0.061(3) 0.021(2) 0.031(3) -0.004(2) -0.010(3) 0.011(2)
C64_1 0.051(3) 0.036(3) 0.038(3) -0.010(3) -0.005(3) 0.022(2)
C65_1 0.038(3) 0.046(3) 0.034(3) -0.007(3) 0.001(2) 0.008(2)
C66_1 0.033(3) 0.028(2) 0.025(3) -0.005(2) -0.002(2) 0.006(2)
F66_1 0.0351(17) 0.0322(15) 0.036(2) -0.0036(15) 0.0039(15) -0.0032(14)
F62_1 0.0459(18) 0.0247(16) 0.046(2) -0.0011(14) -0.0014(16) -0.0049(14)
F63_1 0.071(2) 0.0220(15) 0.051(2) -0.0065(15) -0.0040(19) 0.0108(15)
F64_1 0.065(2) 0.048(2) 0.059(3) -0.0122(18) 0.0056(19) 0.0304(18)
F65_1 0.043(2) 0.062(2) 0.062(3) -0.008(2) 0.0190(18) 0.0145(17)
P1_2 0.0251(6) 0.0186(6) 0.0205(7) 0.0002(5) -0.0026(5) -0.0007(5)
O1_2 0.0250(17) 0.0181(16) 0.0217(18) -0.0007(14) -0.0018(14) 0.0033(14)
B1_2 0.028(3) 0.020(3) 0.016(3) -0.002(2) -0.005(2) 0.000(2)
C11_2 0.028(4) 0.025(3) 0.023(4) 0.002(2) -0.005(3) -0.006(2)
C12_2 0.037(4) 0.024(3) 0.026(4) -0.004(3) -0.004(3) 0.003(3)
C13_2 0.023(5) 0.030(4) 0.030(9) 0.000(4) -0.001(3) -0.009(3)
C14_2 0.032(3) 0.025(3) 0.024(3) 0.002(3) -0.001(2) -0.003(3)
C15_2 0.025(2) 0.018(2) 0.013(2) -0.0005(18) -0.0037(18) 0.0001(18)
C16_2 0.032(3) 0.021(2) 0.017(3) -0.0013(19) -0.002(2) 0.0029(19)
C17_2 0.035(3) 0.024(3) 0.027(3) -0.005(2) 0.004(2) 0.010(2)
C18_2 0.028(3) 0.030(3) 0.024(3) -0.001(2) 0.005(2) 0.007(2)
C19_2 0.028(3) 0.027(3) 0.017(3) 0.005(2) -0.002(2) 0.000(2)
C20_2 0.023(3) 0.024(3) 0.017(3) 0.005(2) 0.000(2) 0.002(2)
C21_2 0.019(2) 0.034(3) 0.013(2) 0.005(2) 0.0031(19) -0.003(2)
C22_2 0.026(3) 0.039(4) 0.019(3) 0.009(4) 0.003(2) 0.004(3)
C23_2 0.035(3) 0.036(4) 0.028(3) 0.006(3) 0.001(3) -0.010(3)
C24_2 0.036(5) 0.043(4) 0.037(7) 0.002(4) 0.010(5) -0.017(3)
N25_2 0.031(3) 0.043(3) 0.035(3) 0.003(2) 0.008(2) -0.008(2)
C26_2 0.051(4) 0.055(4) 0.056(5) -0.008(4) 0.036(3) -0.010(3)
C31_2 0.019(2) 0.026(2) 0.025(3) 0.006(2) -0.002(2) 0.0005(19)
C32_2 0.065(4) 0.025(3) 0.037(3) -0.004(2) -0.019(3) 0.007(3)
C33_2 0.067(4) 0.027(3) 0.051(4) -0.001(3) -0.015(3) 0.016(3)
C34_2 0.037(3) 0.046(3) 0.039(3) 0.010(3) -0.002(3) 0.010(3)
C35_2 0.032(3) 0.057(4) 0.034(3) 0.003(3) -0.016(3) 0.007(3)
C36_2 0.033(3) 0.043(3) 0.032(3) -0.005(3) -0.006(2) 0.008(2)
C41_2 0.020(2) 0.021(2) 0.020(3) 0.0001(19) 0.0016(19) 0.0023(18)
C42_2 0.022(2) 0.024(2) 0.026(3) -0.003(2) -0.003(2) 0.0062(18)
C43_2 0.023(2) 0.036(3) 0.029(3) -0.006(2) -0.001(2) 0.000(2)
C44_2 0.029(2) 0.031(3) 0.031(3) -0.012(2) -0.003(2) -0.010(2)
C45_2 0.037(3) 0.021(2) 0.033(3) -0.010(2) 0.001(2) 0.002(2)
C46_2 0.023(2) 0.018(2) 0.025(3) 0.0011(19) -0.002(2) -0.0006(18)
F42_2 0.0200(13) 0.0274(14) 0.0299(18) -0.0047(12) -0.0043(12) 0.0081(12)
F43_2 0.0233(15) 0.0450(18) 0.043(2) -0.0126(16) -0.0131(14) 0.0012(13)
F44_2 0.0411(19) 0.0348(17) 0.047(2) -0.0156(16) -0.0052(16) -0.0093(14)
F45_2 0.058(2) 0.0176(15) 0.045(2) -0.0071(14) -0.0046(17) 0.0045(14)
F46_2 0.0335(16) 0.0236(14) 0.0366(19) -0.0053(13) -0.0111(14) 0.0070(12)
C51_2 0.024(2) 0.016(2) 0.024(3) -0.003(2) -0.0022(19) 0.0008(19)
C52_2 0.022(2) 0.017(2) 0.024(3) 0.0000(18) -0.0030(19) 0.0029(18)
C53_2 0.018(2) 0.021(2) 0.034(3) -0.005(2) -0.002(2) -0.0051(18)
C54_2 0.023(2) 0.028(3) 0.032(3) -0.003(2) 0.006(2) -0.005(2)
C55_2 0.033(2) 0.024(2) 0.023(3) 0.002(2) 0.001(2) -0.005(2)
C56_2 0.021(2) 0.020(2) 0.029(3) 0.000(2) -0.003(2) 0.0004(18)
F52_2 0.0248(15) 0.0353(16) 0.0225(16) -0.0003(13) -0.0048(12) 0.0056(12)
F53_2 0.0176(14) 0.0495(19) 0.040(2) 0.0001(16) 0.0013(14) 0.0010(13)
F54_2 0.0318(17) 0.0437(18) 0.0370(19) 0.0021(16) 0.0111(14) -0.0069(14)
F55_2 0.0390(18) 0.0348(17) 0.0261(17) 0.0055(14) 0.0016(14) 0.0011(14)
F56_2 0.0244(14) 0.0332(16) 0.0269(18) 0.0054(13) -0.0042(13) 0.0035(12)
C61_2 0.027(2) 0.024(2) 0.019(3) -0.003(2) -0.005(2) 0.0069(19)
C62_2 0.030(3) 0.031(2) 0.024(3) -0.001(2) -0.004(2) 0.006(2)
C63_2 0.037(3) 0.044(3) 0.027(3) 0.002(2) 0.004(2) 0.021(2)
C64_2 0.059(3) 0.037(3) 0.025(3) -0.006(2) 0.000(3) 0.027(2)
C65_2 0.059(3) 0.026(3) 0.027(3) -0.005(2) -0.010(2) 0.015(2)
C66_2 0.035(3) 0.021(2) 0.021(3) -0.008(2) -0.008(2) 0.0046(19)
F62_2 0.0257(16) 0.0324(16) 0.036(2) -0.0002(14) 0.0065(14) 0.0054(12)
F63_2 0.048(2) 0.065(2) 0.046(2) 0.0024(18) 0.0187(17) 0.0253(18)
F64_2 0.088(3) 0.049(2) 0.045(2) -0.0090(17) 0.0042(19) 0.046(2)
F65_2 0.088(3) 0.0194(15) 0.045(2) -0.0061(15) -0.0137(19) 0.0152(16)
F66_2 0.0414(17) 0.0192(14) 0.0345(18) -0.0017(12) -0.0024(14) -0.0013(12)

loop_
_atom_type_symbol
_atom_type_description
_atom_type_scat_dispersion_real
_atom_type_scat_dispersion_imag
_atom_type_scat_source
C C 0.0181 0.0091 'International Tables Vol C Tables 4.2.6.8 and 6.1.1.4'
H H 0.0000 0.0000 'International Tables Vol C Tables 4.2.6.8 and 6.1.1.4'
B B 0.0090 0.0039 'International Tables Vol C Tables 4.2.6.8 and 6.1.1.4'
N N 0.0311 0.0180 'International Tables Vol C Tables 4.2.6.8 and 6.1.1.4'
O O 0.0492 0.0322 'International Tables Vol C Tables 4.2.6.8 and 6.1.1.4'
F F 0.0727 0.0534 'International Tables Vol C Tables 4.2.6.8 and 6.1.1.4'
P P 0.2955 0.4335 'International Tables Vol C Tables 4.2.6.8 and 6.1.1.4'

loop_
_geom_angle_atom_site_label_1
_geom_angle_atom_site_label_2
_geom_angle_atom_site_label_3
_geom_angle
O1_1 P1_1 C22_1 116.4(3)
O1_1 P1_1 C11_1 112.1(3)
C22_1 P1_1 C11_1 102.3(3)
O1_1 P1_1 C31_1 104.4(2)
C22_1 P1_1 C31_1 110.1(3)
C11_1 P1_1 C31_1 111.8(3)
B1_1 O1_1 P1_1 134.3(3)
O1_1 B1_1 C61_1 107.0(5)
O1_1 B1_1 C51_1 110.4(4)
C61_1 B1_1 C51_1 116.1(4)
O1_1 B1_1 C41_1 107.1(4)
C61_1 B1_1 C41_1 111.5(4)
C51_1 B1_1 C41_1 104.4(5)
C12_1 C11_1 C20_1 122.4(5)
C12_1 C11_1 P1_1 117.2(5)
C20_1 C11_1 P1_1 120.3(4)
C11_1 C12_1 C13_1 121.8(6)
C11_1 C12_1 H12_1 119.1
C13_1 C12_1 H12_1 119.1
C12_1 C13_1 C14_1 117.0(6)
C12_1 C13_1 H13_1 121.5
C14_1 C13_1 H13_1 121.5
C13_1 C14_1 C15_1 125.0(6)
C13_1 C14_1 H14_1 117.5
C15_1 C14_1 H14_1 117.5
C14_1 C15_1 C16_1 121.4(5)
C14_1 C15_1 C20_1 118.5(5)
C16_1 C15_1 C20_1 120.0(5)
C17_1 C16_1 C15_1 119.0(6)
C17_1 C16_1 H16_1 120.5
C15_1 C16_1 H16_1 120.5
C16_1 C17_1 C18_1 122.8(6)
C16_1 C17_1 H17_1 118.6
C18_1 C17_1 H17_1 118.6
C17_1 C18_1 C19_1 121.2(6)
C17_1 C18_1 H18_1 119.4
C19_1 C18_1 H18_1 119.4
C21_1 C19_1 C20_1 120.4(5)
C21_1 C19_1 C18_1 122.7(5)
C20_1 C19_1 C18_1 116.9(5)
C19_1 C20_1 C15_1 120.0(5)
C19_1 C20_1 C11_1 124.8(5)
C15_1 C20_1 C11_1 115.1(5)
C22_1 C21_1 C19_1 125.4(5)
C22_1 C21_1 N25_1 107.3(5)
C19_1 C21_1 N25_1 127.1(5)
C21_1 C22_1 C23_1 108.1(5)
C21_1 C22_1 P1_1 124.5(5)
C23_1 C22_1 P1_1 127.2(4)
C24_1 C23_1 C22_1 107.6(6)
C24_1 C23_1 H23_1 126.2
C22_1 C23_1 H23_1 126.2
N25_1 C24_1 C23_1 109.6(5)
N25_1 C24_1 H24_1 125.2
C23_1 C24_1 H24_1 125.2
C24_1 N25_1 C26_1 121.4(5)
C24_1 N25_1 C21_1 107.3(4)
C26_1 N25_1 C21_1 130.9(5)
N25_1 C26_1 H26A_1 109.5
N25_1 C26_1 H26B_1 109.5
H26A_1 C26_1 H26B_1 109.5
N25_1 C26_1 H26C_1 109.5
H26A_1 C26_1 H26C_1 109.5
H26B_1 C26_1 H26C_1 109.5
C32_1 C31_1 C36_1 120.0(6)
C32_1 C31_1 P1_1 121.6(5)
C36_1 C31_1 P1_1 118.4(4)
C31_1 C32_1 C33_1 120.5(7)
C31_1 C32_1 H32_1 119.8
C33_1 C32_1 H32_1 119.8
C34_1 C33_1 C32_1 120.6(7)
C34_1 C33_1 H33_1 119.7
C32_1 C33_1 H33_1 119.7
C33_1 C34_1 C35_1 118.2(6)
C33_1 C34_1 H34_1 120.9
C35_1 C34_1 H34_1 120.9
C34_1 C35_1 C36_1 121.6(6)
C34_1 C35_1 H35_1 119.2
C36_1 C35_1 H35_1 119.2
C31_1 C36_1 C35_1 119.1(6)
C31_1 C36_1 H36_1 120.5
C35_1 C36_1 H36_1 120.5
C42_1 C41_1 C46_1 113.4(5)
C42_1 C41_1 B1_1 125.4(5)
C46_1 C41_1 B1_1 121.1(5)
F42_1 C42_1 C43_1 114.2(5)
F42_1 C42_1 C41_1 121.4(5)
C43_1 C42_1 C41_1 124.4(5)
F43_1 C43_1 C42_1 121.3(5)
F43_1 C43_1 C44_1 119.6(5)
C42_1 C43_1 C44_1 119.1(5)
F44_1 C44_1 C45_1 120.3(5)
F44_1 C44_1 C43_1 120.2(5)
C45_1 C44_1 C43_1 119.5(5)
F45_1 C45_1 C46_1 121.8(5)
F45_1 C45_1 C44_1 119.5(5)
C46_1 C45_1 C44_1 118.6(5)
F46_1 C46_1 C45_1 116.2(4)
F46_1 C46_1 C41_1 118.8(5)
C45_1 C46_1 C41_1 124.9(5)
C56_1 C51_1 C52_1 113.4(5)
C56_1 C51_1 B1_1 125.9(5)
C52_1 C51_1 B1_1 120.0(5)
F52_1 C52_1 C53_1 116.0(5)
F52_1 C52_1 C51_1 118.8(5)
C53_1 C52_1 C51_1 125.2(5)
F53_1 C53_1 C52_1 120.8(5)
F53_1 C53_1 C54_1 120.3(6)
C52_1 C53_1 C54_1 118.9(6)
F54_1 C54_1 C55_1 120.3(5)
F54_1 C54_1 C53_1 120.3(6)
C55_1 C54_1 C53_1 119.3(6)
F55_1 C55_1 C54_1 120.8(5)
F55_1 C55_1 C56_1 119.0(6)
C54_1 C55_1 C56_1 120.2(5)
F56_1 C56_1 C55_1 115.1(5)
F56_1 C56_1 C51_1 122.0(5)
C55_1 C56_1 C51_1 123.0(6)
C66_1 C61_1 C62_1 113.0(5)
C66_1 C61_1 B1_1 119.2(5)
C62_1 C61_1 B1_1 127.4(5)
F62_1 C62_1 C63_1 115.3(5)
F62_1 C62_1 C61_1 119.8(5)
C63_1 C62_1 C61_1 124.9(6)
F63_1 C63_1 C62_1 121.2(6)
F63_1 C63_1 C64_1 120.2(5)
C62_1 C63_1 C64_1 118.6(6)
C65_1 C64_1 F64_1 119.2(6)
C65_1 C64_1 C63_1 119.8(5)
F64_1 C64_1 C63_1 121.0(6)
C64_1 C65_1 F65_1 120.8(6)
C64_1 C65_1 C66_1 119.8(6)
F65_1 C65_1 C66_1 119.4(6)
F66_1 C66_1 C65_1 116.1(5)
F66_1 C66_1 C61_1 120.0(5)
C65_1 C66_1 C61_1 123.9(5)
O1_2 P1_2 C11B_2 117.6(14)
O1_2 P1_2 C22_2 110.6(3)
O1_2 P1_2 C11_2 117.6(3)
C22_2 P1_2 C11_2 102.5(4)
O1_2 P1_2 C31_2 105.0(2)
C11B_2 P1_2 C31_2 115.6(13)
C22_2 P1_2 C31_2 107.8(3)
C11_2 P1_2 C31_2 113.0(3)
O1_2 P1_2 C22B_2 109.9(13)
C11B_2 P1_2 C22B_2 102.1(9)
C31_2 P1_2 C22B_2 106.0(11)
P1_2 O1_2 B1_2 137.2(3)
O1_2 B1_2 C51_2 109.7(4)
O1_2 B1_2 C61_2 105.3(4)
C51_2 B1_2 C61_2 116.5(4)
O1_2 B1_2 C41_2 106.8(4)
C51_2 B1_2 C41_2 104.8(4)
C61_2 B1_2 C41_2 113.4(4)
C12_2 C11_2 C20_2 121.4(6)
C12_2 C11_2 P1_2 116.7(6)
C20_2 C11_2 P1_2 121.8(6)
C11_2 C12_2 C13_2 122.0(8)
C11_2 C12_2 H12_2 119.0
C13_2 C12_2 H12_2 119.0
C14_2 C13_2 C12_2 118.5(8)
C14_2 C13_2 H13_2 120.8
C12_2 C13_2 H13_2 120.8
C13_2 C14_2 C15_2 121.8(7)
C13_2 C14_2 H14_2 119.1
C15_2 C14_2 H14_2 119.1
C16_2 C15_2 C20_2 120.7(5)
C16_2 C15_2 C14_2 119.8(5)
C20_2 C15_2 C14_2 119.4(5)
C17_2 C16_2 C15_2 120.9(5)
C17_2 C16_2 H16_2 119.6
C15_2 C16_2 H16_2 119.6
C16_2 C17_2 C18_2 119.1(5)
C16_2 C17_2 H17_2 120.4
C18_2 C17_2 H17_2 120.4
C19_2 C18_2 C17_2 122.9(5)
C19_2 C18_2 H18_2 118.5
C17_2 C18_2 H18_2 118.5
C18_2 C19_2 C20_2 118.6(5)
C18_2 C19_2 C21_2 122.1(5)
C20_2 C19_2 C21_2 119.4(5)
C15_2 C20_2 C11_2 116.6(5)
C15_2 C20_2 C19_2 117.8(5)
C11_2 C20_2 C19_2 125.6(5)
N25_2 C21_2 C22_2 106.4(6)
N25_2 C21_2 C19_2 128.4(5)
C22_2 C21_2 C19_2 125.2(6)
C21_2 C22_2 C23_2 109.3(6)
C21_2 C22_2 P1_2 124.3(6)
C23_2 C22_2 P1_2 126.3(6)
C24_2 C23_2 C22_2 104.9(7)
C24_2 C23_2 H23_2 127.6
C22_2 C23_2 H23_2 127.6
N25_2 C24_2 C23_2 109.2(8)
N25_2 C24_2 H24_2 125.4
C23_2 C24_2 H24_2 125.4
C24_2 N25_2 C21_2 110.1(7)
C24_2 N25_2 C26_2 120.0(7)
C21_2 N25_2 C26_2 129.8(6)
N25_2 C26_2 H26A_2 109.5
N25_2 C26_2 H26B_2 109.5
H26A_2 C26_2 H26B_2 109.5
N25_2 C26_2 H26C_2 109.5
H26A_2 C26_2 H26C_2 109.5
H26B_2 C26_2 H26C_2 109.5
C36_2 C31_2 C32_2 119.0(5)
C36_2 C31_2 P1_2 120.5(4)
C32_2 C31_2 P1_2 120.4(4)
C33_2 C32_2 C31_2 119.6(6)
C33_2 C32_2 H32_2 120.2
C31_2 C32_2 H32_2 120.2
C34_2 C33_2 C32_2 119.9(6)
C34_2 C33_2 H33_2 120.1
C32_2 C33_2 H33_2 120.1
C35_2 C34_2 C33_2 121.1(6)
C35_2 C34_2 H34_2 119.4
C33_2 C34_2 H34_2 119.4
C34_2 C35_2 C36_2 120.1(6)
C34_2 C35_2 H35_2 120.0
C36_2 C35_2 H35_2 120.0
C31_2 C36_2 C35_2 120.2(6)
C31_2 C36_2 H36_2 119.9
C35_2 C36_2 H36_2 119.9
C46_2 C41_2 C42_2 113.3(4)
C46_2 C41_2 B1_2 121.7(4)
C42_2 C41_2 B1_2 124.8(5)
F42_2 C42_2 C43_2 116.1(5)
F42_2 C42_2 C41_2 120.3(4)
C43_2 C42_2 C41_2 123.6(5)
F43_2 C43_2 C44_2 118.7(5)
F43_2 C43_2 C42_2 120.5(5)
C44_2 C43_2 C42_2 120.7(5)
F44_2 C44_2 C43_2 121.2(5)
F44_2 C44_2 C45_2 120.2(5)
C43_2 C44_2 C45_2 118.6(5)
F45_2 C45_2 C44_2 119.8(5)
F45_2 C45_2 C46_2 120.6(5)
C44_2 C45_2 C46_2 119.6(5)
F46_2 C46_2 C41_2 120.3(4)
F46_2 C46_2 C45_2 115.6(4)
C41_2 C46_2 C45_2 124.1(5)
C56_2 C51_2 C52_2 112.5(5)
C56_2 C51_2 B1_2 120.2(4)
C52_2 C51_2 B1_2 126.8(5)
F52_2 C52_2 C53_2 114.4(4)
F52_2 C52_2 C51_2 120.9(5)
C53_2 C52_2 C51_2 124.7(5)
F53_2 C53_2 C52_2 120.8(5)
F53_2 C53_2 C54_2 119.2(5)
C52_2 C53_2 C54_2 120.0(5)
F54_2 C54_2 C53_2 121.2(5)
F54_2 C54_2 C55_2 120.5(5)
C53_2 C54_2 C55_2 118.2(5)
F55_2 C55_2 C56_2 121.4(5)
F55_2 C55_2 C54_2 119.6(5)
C56_2 C55_2 C54_2 118.9(5)
F56_2 C56_2 C55_2 115.8(5)
F56_2 C56_2 C51_2 118.6(5)
C55_2 C56_2 C51_2 125.5(5)
C66_2 C61_2 C62_2 113.5(5)
C66_2 C61_2 B1_2 126.9(5)
C62_2 C61_2 B1_2 119.4(5)
F62_2 C62_2 C63_2 116.2(5)
F62_2 C62_2 C61_2 118.9(5)
C63_2 C62_2 C61_2 124.9(5)
F63_2 C63_2 C62_2 121.9(6)
F63_2 C63_2 C64_2 118.4(5)
C62_2 C63_2 C64_2 119.7(6)
F64_2 C64_2 C65_2 121.6(6)
F64_2 C64_2 C63_2 120.1(6)
C65_2 C64_2 C63_2 118.3(5)
C64_2 C65_2 F65_2 120.4(5)
C64_2 C65_2 C66_2 120.1(6)
F65_2 C65_2 C66_2 119.4(6)
F66_2 C66_2 C61_2 120.9(5)
F66_2 C66_2 C65_2 115.6(5)
C61_2 C66_2 C65_2 123.5(6)
C12B_2 C11B_2 C20B_2 121.1(18)
C12B_2 C11B_2 P1_2 114.2(15)
C20B_2 C11B_2 P1_2 124.6(15)
C11B_2 C12B_2 C13B_2 122.8(19)
C11B_2 C12B_2 H12B_2 118.6
C13B_2 C12B_2 H12B_2 118.6
C14B_2 C13B_2 C12B_2 118(2)
C14B_2 C13B_2 H13B_2 121.2
C12B_2 C13B_2 H13B_2 121.2
C13B_2 C14B_2 C15B_2 121.4(19)
C13B_2 C14B_2 H14B_2 119.3
C15B_2 C14B_2 H14B_2 119.3
C16B_2 C15B_2 C20B_2 118.6(13)
C16B_2 C15B_2 C14B_2 120.3(14)
C20B_2 C15B_2 C14B_2 121.0(14)
C17B_2 C16B_2 C15B_2 121.9(15)
C17B_2 C16B_2 H16B_2 119.1
C15B_2 C16B_2 H16B_2 119.1
C16B_2 C17B_2 C18B_2 118.7(15)
C16B_2 C17B_2 H17B_2 120.6
C18B_2 C17B_2 H17B_2 120.6
C19B_2 C18B_2 C17B_2 123.3(14)
C19B_2 C18B_2 H18B_2 118.4
C17B_2 C18B_2 H18B_2 118.4
C18B_2 C19B_2 C20B_2 116.5(13)
C18B_2 C19B_2 C21B_2 124.0(13)
C20B_2 C19B_2 C21B_2 119.4(12)
C15B_2 C20B_2 C19B_2 120.5(13)
C15B_2 C20B_2 C11B_2 115.8(14)
C19B_2 C20B_2 C11B_2 123.7(14)
C22B_2 C21B_2 N25B_2 106.0(13)
C22B_2 C21B_2 C19B_2 126.6(14)
N25B_2 C21B_2 C19B_2 127.3(13)
C21B_2 C22B_2 C23B_2 110.3(16)
C21B_2 C22B_2 P1_2 121.4(14)
C23B_2 C22B_2 P1_2 128.2(14)
C24B_2 C23B_2 C22B_2 103.9(16)
C24B_2 C23B_2 H23B_2 128.1
C22B_2 C23B_2 H23B_2 128.1
N25B_2 C24B_2 C23B_2 110.2(19)
N25B_2 C24B_2 H24B_2 124.9
C23B_2 C24B_2 H24B_2 124.9
C24B_2 N25B_2 C21B_2 109.6(15)
C24B_2 N25B_2 C26B_2 120.5(17)
C21B_2 N25B_2 C26B_2 129.9(14)
N25B_2 C26B_2 H26D_2 109.5
N25B_2 C26B_2 H26E_2 109.5
H26D_2 C26B_2 H26E_2 109.5
N25B_2 C26B_2 H26F_2 109.5
H26D_2 C26B_2 H26F_2 109.5
H26E_2 C26B_2 H26F_2 109.5

loop_
_geom_bond_atom_site_label_1
_geom_bond_atom_site_label_2
_geom_bond_distance
P1_1 O1_1 1.540(4)
P1_1 C22_1 1.751(5)
P1_1 C11_1 1.758(6)
P1_1 C31_1 1.792(6)
O1_1 B1_1 1.526(7)
B1_1 C61_1 1.636(8)
B1_1 C51_1 1.637(8)
B1_1 C41_1 1.658(8)
C11_1 C12_1 1.368(8)
C11_1 C20_1 1.483(8)
C12_1 C13_1 1.377(9)
C12_1 H12_1 0.9500
C13_1 C14_1 1.391(9)
C13_1 H13_1 0.9500
C14_1 C15_1 1.409(7)
C14_1 H14_1 0.9500
C15_1 C16_1 1.412(7)
C15_1 C20_1 1.425(7)
C16_1 C17_1 1.353(8)
C16_1 H16_1 0.9500
C17_1 C18_1 1.371(8)
C17_1 H17_1 0.9500
C18_1 C19_1 1.428(8)
C18_1 H18_1 0.9500
C19_1 C21_1 1.419(8)
C19_1 C20_1 1.422(8)
C21_1 C22_1 1.368(7)
C21_1 N25_1 1.432(7)
C22_1 C23_1 1.401(8)
C23_1 C24_1 1.375(8)
C23_1 H23_1 0.9500
C24_1 N25_1 1.352(8)
C24_1 H24_1 0.9500
N25_1 C26_1 1.429(6)
C26_1 H26A_1 0.9800
C26_1 H26B_1 0.9800
C26_1 H26C_1 0.9800
C31_1 C32_1 1.361(9)
C31_1 C36_1 1.382(8)
C32_1 C33_1 1.386(9)
C32_1 H32_1 0.9500
C33_1 C34_1 1.376(10)
C33_1 H33_1 0.9500
C34_1 C35_1 1.381(10)
C34_1 H34_1 0.9500
C35_1 C36_1 1.385(9)
C35_1 H35_1 0.9500
C36_1 H36_1 0.9500
C41_1 C42_1 1.381(7)
C41_1 C46_1 1.396(7)
C42_1 F42_1 1.357(6)
C42_1 C43_1 1.379(8)
C43_1 F43_1 1.343(6)
C43_1 C44_1 1.384(8)
C44_1 F44_1 1.344(6)
C44_1 C45_1 1.378(8)
C45_1 F45_1 1.342(6)
C45_1 C46_1 1.373(8)
C46_1 F46_1 1.359(6)
C51_1 C56_1 1.388(8)
C51_1 C52_1 1.392(8)
C52_1 F52_1 1.358(6)
C52_1 C53_1 1.366(9)
C53_1 F53_1 1.356(7)
C53_1 C54_1 1.369(8)
C54_1 F54_1 1.362(7)
C54_1 C55_1 1.366(9)
C55_1 F55_1 1.355(7)
C55_1 C56_1 1.387(9)
C56_1 F56_1 1.341(7)
C61_1 C66_1 1.396(9)
C61_1 C62_1 1.396(8)
C62_1 F62_1 1.334(7)
C62_1 C63_1 1.374(9)
C63_1 F63_1 1.338(7)
C63_1 C64_1 1.386(10)
C64_1 C65_1 1.354(9)
C64_1 F64_1 1.356(7)
C65_1 F65_1 1.356(8)
C65_1 C66_1 1.387(8)
C66_1 F66_1 1.349(6)
P1_2 O1_2 1.527(4)
P1_2 C11B_2 1.71(2)
P1_2 C22_2 1.769(7)
P1_2 C11_2 1.777(7)
P1_2 C31_2 1.789(5)
P1_2 C22B_2 1.82(2)
O1_2 B1_2 1.531(7)
B1_2 C51_2 1.633(8)
B1_2 C61_2 1.645(8)
B1_2 C41_2 1.651(7)
C11_2 C12_2 1.372(10)
C11_2 C20_2 1.437(10)
C12_2 C13_2 1.397(10)
C12_2 H12_2 0.9500
C13_2 C14_2 1.377(12)
C13_2 H13_2 0.9500
C14_2 C15_2 1.433(8)
C14_2 H14_2 0.9500
C15_2 C16_2 1.415(6)
C15_2 C20_2 1.431(7)
C16_2 C17_2 1.360(7)
C16_2 H16_2 0.9500
C17_2 C18_2 1.410(8)
C17_2 H17_2 0.9500
C18_2 C19_2 1.387(8)
C18_2 H18_2 0.9500
C19_2 C20_2 1.442(8)
C19_2 C21_2 1.466(7)
C21_2 N25_2 1.371(8)
C21_2 C22_2 1.382(9)
C22_2 C23_2 1.419(10)
C23_2 C24_2 1.392(11)
C23_2 H23_2 0.9500
C24_2 N25_2 1.353(11)
C24_2 H24_2 0.9500
N25_2 C26_2 1.473(8)
C26_2 H26A_2 0.9800
C26_2 H26B_2 0.9800
C26_2 H26C_2 0.9800
C31_2 C36_2 1.382(8)
C31_2 C32_2 1.404(8)
C32_2 C33_2 1.391(9)
C32_2 H32_2 0.9500
C33_2 C34_2 1.364(10)
C33_2 H33_2 0.9500
C34_2 C35_2 1.362(10)
C34_2 H34_2 0.9500
C35_2 C36_2 1.387(9)
C35_2 H35_2 0.9500
C36_2 H36_2 0.9500
C41_2 C46_2 1.388(7)
C41_2 C42_2 1.402(7)
C42_2 F42_2 1.351(6)
C42_2 C43_2 1.374(8)
C43_2 F43_2 1.347(6)
C43_2 C44_2 1.367(8)
C44_2 F44_2 1.348(6)
C44_2 C45_2 1.373(8)
C45_2 F45_2 1.351(6)
C45_2 C46_2 1.391(7)
C46_2 F46_2 1.354(6)
C51_2 C56_2 1.389(8)
C51_2 C52_2 1.399(7)
C52_2 F52_2 1.367(6)
C52_2 C53_2 1.369(8)
C53_2 F53_2 1.339(6)
C53_2 C54_2 1.378(9)
C54_2 F54_2 1.330(7)
C54_2 C55_2 1.402(8)
C55_2 F55_2 1.333(7)
C55_2 C56_2 1.367(8)
C56_2 F56_2 1.363(6)
C61_2 C66_2 1.370(8)
C61_2 C62_2 1.394(8)
C62_2 F62_2 1.356(6)
C62_2 C63_2 1.358(8)
C63_2 F63_2 1.335(7)
C63_2 C64_2 1.388(9)
C64_2 F64_2 1.328(7)
C64_2 C65_2 1.358(10)
C65_2 F65_2 1.360(7)
C65_2 C66_2 1.404(8)
C66_2 F66_2 1.367(7)
C11B_2 C12B_2 1.374(18)
C11B_2 C20B_2 1.449(17)
C12B_2 C13B_2 1.39(2)
C12B_2 H12B_2 0.9500
C13B_2 C14B_2 1.39(2)
C13B_2 H13B_2 0.9500
C14B_2 C15B_2 1.420(16)
C14B_2 H14B_2 0.9500
C15B_2 C16B_2 1.414(16)
C15B_2 C20B_2 1.418(15)
C16B_2 C17B_2 1.362(16)
C16B_2 H16B_2 0.9500
C17B_2 C18B_2 1.403(15)
C17B_2 H17B_2 0.9500
C18B_2 C19B_2 1.397(16)
C18B_2 H18B_2 0.9500
C19B_2 C20B_2 1.441(15)
C19B_2 C21B_2 1.471(14)
C21B_2 C22B_2 1.381(17)
C21B_2 N25B_2 1.382(15)
C22B_2 C23B_2 1.421(18)
C23B_2 C24B_2 1.40(2)
C23B_2 H23B_2 0.9500
C24B_2 N25B_2 1.354(19)
C24B_2 H24B_2 0.9500
N25B_2 C26B_2 1.473(15)
C26B_2 H26D_2 0.9800
C26B_2 H26E_2 0.9800
C26B_2 H26F_2 0.9800

loop_
_geom_torsion_atom_site_label_1
_geom_torsion_atom_site_label_2
_geom_torsion_atom_site_label_3
_geom_torsion_atom_site_label_4
_geom_torsion
C22_1 P1_1 O1_1 B1_1 -32.0(6)
C11_1 P1_1 O1_1 B1_1 85.2(5)
C31_1 P1_1 O1_1 B1_1 -153.6(5)
P1_1 O1_1 B1_1 C61_1 -37.6(6)
P1_1 O1_1 B1_1 C51_1 89.6(5)
P1_1 O1_1 B1_1 C41_1 -157.3(4)
O1_1 P1_1 C11_1 C12_1 64.5(6)
C22_1 P1_1 C11_1 C12_1 -170.0(5)
C31_1 P1_1 C11_1 C12_1 -52.3(6)
O1_1 P1_1 C11_1 C20_1 -111.3(5)
C22_1 P1_1 C11_1 C20_1 14.1(6)
C31_1 P1_1 C11_1 C20_1 131.9(5)
C20_1 C11_1 C12_1 C13_1 0.8(10)
P1_1 C11_1 C12_1 C13_1 -175.0(6)
C11_1 C12_1 C13_1 C14_1 2.3(11)
C12_1 C13_1 C14_1 C15_1 -2.1(11)
C13_1 C14_1 C15_1 C16_1 177.9(8)
C13_1 C14_1 C15_1 C20_1 -1.3(11)
C14_1 C15_1 C16_1 C17_1 178.5(8)
C20_1 C15_1 C16_1 C17_1 -2.3(11)
C15_1 C16_1 C17_1 C18_1 1.6(12)
C16_1 C17_1 C18_1 C19_1 -0.8(12)
C17_1 C18_1 C19_1 C21_1 -178.8(7)
C17_1 C18_1 C19_1 C20_1 0.7(10)
C21_1 C19_1 C20_1 C15_1 178.1(6)
C18_1 C19_1 C20_1 C15_1 -1.4(9)
C21_1 C19_1 C20_1 C11_1 -4.9(9)
C18_1 C19_1 C20_1 C11_1 175.7(6)
C14_1 C15_1 C20_1 C19_1 -178.5(6)
C16_1 C15_1 C20_1 C19_1 2.3(10)
C14_1 C15_1 C20_1 C11_1 4.1(9)
C16_1 C15_1 C20_1 C11_1 -175.1(6)
C12_1 C11_1 C20_1 C19_1 178.8(7)
P1_1 C11_1 C20_1 C19_1 -5.6(9)
C12_1 C11_1 C20_1 C15_1 -4.0(9)
P1_1 C11_1 C20_1 C15_1 171.6(5)
C20_1 C19_1 C21_1 C22_1 2.8(10)
C18_1 C19_1 C21_1 C22_1 -177.7(6)
C20_1 C19_1 C21_1 N25_1 -171.4(6)
C18_1 C19_1 C21_1 N25_1 8.0(10)
C19_1 C21_1 C22_1 C23_1 -175.2(6)
N25_1 C21_1 C22_1 C23_1 0.0(7)
C19_1 C21_1 C22_1 P1_1 10.0(9)
N25_1 C21_1 C22_1 P1_1 -174.8(4)
O1_1 P1_1 C22_1 C21_1 105.7(6)
C11_1 P1_1 C22_1 C21_1 -16.8(6)
C31_1 P1_1 C22_1 C21_1 -135.7(5)
O1_1 P1_1 C22_1 C23_1 -68.1(6)
C11_1 P1_1 C22_1 C23_1 169.4(6)
C31_1 P1_1 C22_1 C23_1 50.5(7)
C21_1 C22_1 C23_1 C24_1 0.9(7)
P1_1 C22_1 C23_1 C24_1 175.5(5)
C22_1 C23_1 C24_1 N25_1 -1.5(7)
C23_1 C24_1 N25_1 C26_1 -172.0(6)
C23_1 C24_1 N25_1 C21_1 1.5(7)
C22_1 C21_1 N25_1 C24_1 -0.9(7)
C19_1 C21_1 N25_1 C24_1 174.2(6)
C22_1 C21_1 N25_1 C26_1 171.7(7)
C19_1 C21_1 N25_1 C26_1 -13.1(11)
O1_1 P1_1 C31_1 C32_1 -11.8(7)
C22_1 P1_1 C31_1 C32_1 -137.4(6)
C11_1 P1_1 C31_1 C32_1 109.6(7)
O1_1 P1_1 C31_1 C36_1 170.0(5)
C22_1 P1_1 C31_1 C36_1 44.3(6)
C11_1 P1_1 C31_1 C36_1 -68.7(6)
C36_1 C31_1 C32_1 C33_1 -1.0(12)
P1_1 C31_1 C32_1 C33_1 -179.2(7)
C31_1 C32_1 C33_1 C34_1 2.1(14)
C32_1 C33_1 C34_1 C35_1 -2.0(13)
C33_1 C34_1 C35_1 C36_1 0.9(11)
C32_1 C31_1 C36_1 C35_1 -0.1(11)
P1_1 C31_1 C36_1 C35_1 178.2(5)
C34_1 C35_1 C36_1 C31_1 0.1(11)
O1_1 B1_1 C41_1 C42_1 141.1(5)
C61_1 B1_1 C41_1 C42_1 24.4(8)
C51_1 B1_1 C41_1 C42_1 -101.8(6)
O1_1 B1_1 C41_1 C46_1 -43.2(7)
C61_1 B1_1 C41_1 C46_1 -160.0(5)
C51_1 B1_1 C41_1 C46_1 73.9(6)
C46_1 C41_1 C42_1 F42_1 -176.5(5)
B1_1 C41_1 C42_1 F42_1 -0.6(8)
C46_1 C41_1 C42_1 C43_1 1.6(8)
B1_1 C41_1 C42_1 C43_1 177.6(6)
F42_1 C42_1 C43_1 F43_1 -2.1(8)
C41_1 C42_1 C43_1 F43_1 179.6(5)
F42_1 C42_1 C43_1 C44_1 179.9(5)
C41_1 C42_1 C43_1 C44_1 1.6(9)
F43_1 C43_1 C44_1 F44_1 1.8(9)
C42_1 C43_1 C44_1 F44_1 179.8(6)
F43_1 C43_1 C44_1 C45_1 178.3(5)
C42_1 C43_1 C44_1 C45_1 -3.7(9)
F44_1 C44_1 C45_1 F45_1 -0.3(9)
C43_1 C44_1 C45_1 F45_1 -176.8(5)
F44_1 C44_1 C45_1 C46_1 179.0(6)
C43_1 C44_1 C45_1 C46_1 2.5(9)
F45_1 C45_1 C46_1 F46_1 2.9(9)
C44_1 C45_1 C46_1 F46_1 -176.4(5)
F45_1 C45_1 C46_1 C41_1 -179.7(5)
C44_1 C45_1 C46_1 C41_1 1.0(9)
C42_1 C41_1 C46_1 F46_1 174.3(5)
B1_1 C41_1 C46_1 F46_1 -1.8(8)
C42_1 C41_1 C46_1 C45_1 -3.0(9)
B1_1 C41_1 C46_1 C45_1 -179.1(6)
O1_1 B1_1 C51_1 C56_1 7.8(7)
C61_1 B1_1 C51_1 C56_1 129.8(6)
C41_1 B1_1 C51_1 C56_1 -107.0(6)
O1_1 B1_1 C51_1 C52_1 177.3(4)
C61_1 B1_1 C51_1 C52_1 -60.7(7)
C41_1 B1_1 C51_1 C52_1 62.5(6)
C56_1 C51_1 C52_1 F52_1 179.1(4)
B1_1 C51_1 C52_1 F52_1 8.3(7)
C56_1 C51_1 C52_1 C53_1 -0.9(7)
B1_1 C51_1 C52_1 C53_1 -171.6(5)
F52_1 C52_1 C53_1 F53_1 -2.7(7)
C51_1 C52_1 C53_1 F53_1 177.2(5)
F52_1 C52_1 C53_1 C54_1 178.1(5)
C51_1 C52_1 C53_1 C54_1 -2.0(8)
F53_1 C53_1 C54_1 F54_1 1.6(8)
C52_1 C53_1 C54_1 F54_1 -179.2(5)
F53_1 C53_1 C54_1 C55_1 -177.4(5)
C52_1 C53_1 C54_1 C55_1 1.8(8)
F54_1 C54_1 C55_1 F55_1 -1.1(8)
C53_1 C54_1 C55_1 F55_1 177.9(5)
F54_1 C54_1 C55_1 C56_1 -177.8(5)
C53_1 C54_1 C55_1 C56_1 1.2(8)
F55_1 C55_1 C56_1 F56_1 -1.4(7)
C54_1 C55_1 C56_1 F56_1 175.4(5)
F55_1 C55_1 C56_1 C51_1 178.9(5)
C54_1 C55_1 C56_1 C51_1 -4.3(8)
C52_1 C51_1 C56_1 F56_1 -175.7(4)
B1_1 C51_1 C56_1 F56_1 -5.6(8)
C52_1 C51_1 C56_1 C55_1 4.0(8)
B1_1 C51_1 C56_1 C55_1 174.1(5)
O1_1 B1_1 C61_1 C66_1 -66.0(6)
C51_1 B1_1 C61_1 C66_1 170.2(5)
C41_1 B1_1 C61_1 C66_1 50.8(7)
O1_1 B1_1 C61_1 C62_1 106.4(6)
C51_1 B1_1 C61_1 C62_1 -17.3(9)
C41_1 B1_1 C61_1 C62_1 -136.8(6)
C66_1 C61_1 C62_1 F62_1 178.5(5)
B1_1 C61_1 C62_1 F62_1 5.7(9)
C66_1 C61_1 C62_1 C63_1 -0.5(9)
B1_1 C61_1 C62_1 C63_1 -173.3(6)
F62_1 C62_1 C63_1 F63_1 -0.2(8)
C61_1 C62_1 C63_1 F63_1 178.8(5)
F62_1 C62_1 C63_1 C64_1 -179.5(6)
C61_1 C62_1 C63_1 C64_1 -0.5(9)
F63_1 C63_1 C64_1 C65_1 -178.0(6)
C62_1 C63_1 C64_1 C65_1 1.3(10)
F63_1 C63_1 C64_1 F64_1 1.5(10)
C62_1 C63_1 C64_1 F64_1 -179.2(6)
F64_1 C64_1 C65_1 F65_1 -0.1(10)
C63_1 C64_1 C65_1 F65_1 179.4(6)
F64_1 C64_1 C65_1 C66_1 179.3(6)
C63_1 C64_1 C65_1 C66_1 -1.1(10)
C64_1 C65_1 C66_1 F66_1 178.9(6)
F65_1 C65_1 C66_1 F66_1 -1.6(9)
C64_1 C65_1 C66_1 C61_1 0.1(10)
F65_1 C65_1 C66_1 C61_1 179.6(6)
C62_1 C61_1 C66_1 F66_1 -178.0(5)
B1_1 C61_1 C66_1 F66_1 -4.6(8)
C62_1 C61_1 C66_1 C65_1 0.7(9)
B1_1 C61_1 C66_1 C65_1 174.1(6)
C11B_2 P1_2 O1_2 B1_2 -74.3(10)
C22_2 P1_2 O1_2 B1_2 -88.3(6)
C11_2 P1_2 O1_2 B1_2 28.9(6)
C31_2 P1_2 O1_2 B1_2 155.6(5)
C22B_2 P1_2 O1_2 B1_2 41.9(10)
P1_2 O1_2 B1_2 C51_2 -98.0(5)
P1_2 O1_2 B1_2 C61_2 28.2(7)
P1_2 O1_2 B1_2 C41_2 149.0(4)
O1_2 P1_2 C11_2 C12_2 67.5(8)
C22_2 P1_2 C11_2 C12_2 -171.0(7)
C31_2 P1_2 C11_2 C12_2 -55.3(8)
O1_2 P1_2 C11_2 C20_2 -110.1(7)
C22_2 P1_2 C11_2 C20_2 11.4(8)
C31_2 P1_2 C11_2 C20_2 127.2(6)
C20_2 C11_2 C12_2 C13_2 3(2)
P1_2 C11_2 C12_2 C13_2 -174(2)
C11_2 C12_2 C13_2 C14_2 1(4)
C12_2 C13_2 C14_2 C15_2 -2(4)
C13_2 C14_2 C15_2 C16_2 -180(2)
C13_2 C14_2 C15_2 C20_2 -1(2)
C20_2 C15_2 C16_2 C17_2 -0.7(7)
C14_2 C15_2 C16_2 C17_2 177.9(5)
C15_2 C16_2 C17_2 C18_2 -0.2(8)
C16_2 C17_2 C18_2 C19_2 0.1(8)
C17_2 C18_2 C19_2 C20_2 1.0(8)
C17_2 C18_2 C19_2 C21_2 -179.7(5)
C16_2 C15_2 C20_2 C11_2 -176.5(6)
C14_2 C15_2 C20_2 C11_2 4.9(8)
C16_2 C15_2 C20_2 C19_2 1.8(7)
C14_2 C15_2 C20_2 C19_2 -176.8(5)
C12_2 C11_2 C20_2 C15_2 -6.1(11)
P1_2 C11_2 C20_2 C15_2 171.3(5)
C12_2 C11_2 C20_2 C19_2 175.7(7)
P1_2 C11_2 C20_2 C19_2 -6.8(10)
C18_2 C19_2 C20_2 C15_2 -1.9(7)
C21_2 C19_2 C20_2 C15_2 178.8(5)
C18_2 C19_2 C20_2 C11_2 176.2(6)
C21_2 C19_2 C20_2 C11_2 -3.0(9)
C18_2 C19_2 C21_2 N25_2 7.2(9)
C20_2 C19_2 C21_2 N25_2 -173.6(6)
C18_2 C19_2 C21_2 C22_2 -173.1(6)
C20_2 C19_2 C21_2 C22_2 6.1(9)
N25_2 C21_2 C22_2 C23_2 -1.6(8)
C19_2 C21_2 C22_2 C23_2 178.6(6)
N25_2 C21_2 C22_2 P1_2 -179.0(6)
C19_2 C21_2 C22_2 P1_2 1.3(11)
O1_2 P1_2 C22_2 C21_2 117.2(7)
C11_2 P1_2 C22_2 C21_2 -9.0(8)
C31_2 P1_2 C22_2 C21_2 -128.5(7)
O1_2 P1_2 C22_2 C23_2 -59.7(8)
C11_2 P1_2 C22_2 C23_2 174.1(8)
C31_2 P1_2 C22_2 C23_2 54.7(9)
C21_2 C22_2 C23_2 C24_2 -0.1(12)
P1_2 C22_2 C23_2 C24_2 177.1(10)
C22_2 C23_2 C24_2 N25_2 1.9(16)
C23_2 C24_2 N25_2 C21_2 -3.1(16)
C23_2 C24_2 N25_2 C26_2 176.3(9)
C22_2 C21_2 N25_2 C24_2 2.9(12)
C19_2 C21_2 N25_2 C24_2 -177.4(10)
C22_2 C21_2 N25_2 C26_2 -176.4(8)
C19_2 C21_2 N25_2 C26_2 3.4(11)
O1_2 P1_2 C31_2 C36_2 -167.2(5)
C11B_2 P1_2 C31_2 C36_2 61.5(12)
C22_2 P1_2 C31_2 C36_2 74.8(6)
C11_2 P1_2 C31_2 C36_2 -37.7(6)
C22B_2 P1_2 C31_2 C36_2 -50.8(12)
O1_2 P1_2 C31_2 C32_2 15.3(6)
C11B_2 P1_2 C31_2 C32_2 -116.0(12)
C22_2 P1_2 C31_2 C32_2 -102.7(6)
C11_2 P1_2 C31_2 C32_2 144.8(6)
C22B_2 P1_2 C31_2 C32_2 131.7(12)
C36_2 C31_2 C32_2 C33_2 -1.6(10)
P1_2 C31_2 C32_2 C33_2 175.9(6)
C31_2 C32_2 C33_2 C34_2 1.9(12)
C32_2 C33_2 C34_2 C35_2 -1.4(12)
C33_2 C34_2 C35_2 C36_2 0.6(11)
C32_2 C31_2 C36_2 C35_2 0.8(9)
P1_2 C31_2 C36_2 C35_2 -176.8(5)
C34_2 C35_2 C36_2 C31_2 -0.2(10)
O1_2 B1_2 C41_2 C46_2 41.2(7)
C51_2 B1_2 C41_2 C46_2 -75.2(6)
C61_2 B1_2 C41_2 C46_2 156.7(5)
O1_2 B1_2 C41_2 C42_2 -143.1(5)
C51_2 B1_2 C41_2 C42_2 100.5(6)
C61_2 B1_2 C41_2 C42_2 -27.6(8)
C46_2 C41_2 C42_2 F42_2 178.3(5)
B1_2 C41_2 C42_2 F42_2 2.3(8)
C46_2 C41_2 C42_2 C43_2 -2.5(8)
B1_2 C41_2 C42_2 C43_2 -178.4(6)
F42_2 C42_2 C43_2 F43_2 -1.2(8)
C41_2 C42_2 C43_2 F43_2 179.5(5)
F42_2 C42_2 C43_2 C44_2 -179.0(5)
C41_2 C42_2 C43_2 C44_2 1.8(9)
F43_2 C43_2 C44_2 F44_2 2.6(9)
C42_2 C43_2 C44_2 F44_2 -179.6(6)
F43_2 C43_2 C44_2 C45_2 -179.2(5)
C42_2 C43_2 C44_2 C45_2 -1.4(9)
F44_2 C44_2 C45_2 F45_2 -2.6(9)
C43_2 C44_2 C45_2 F45_2 179.3(6)
F44_2 C44_2 C45_2 C46_2 -179.8(6)
C43_2 C44_2 C45_2 C46_2 2.0(9)
C42_2 C41_2 C46_2 F46_2 -175.5(5)
B1_2 C41_2 C46_2 F46_2 0.6(8)
C42_2 C41_2 C46_2 C45_2 3.1(8)
B1_2 C41_2 C46_2 C45_2 179.2(5)
F45_2 C45_2 C46_2 F46_2 -1.6(8)
C44_2 C45_2 C46_2 F46_2 175.6(5)
F45_2 C45_2 C46_2 C41_2 179.7(5)
C44_2 C45_2 C46_2 C41_2 -3.1(9)
O1_2 B1_2 C51_2 C56_2 -178.2(4)
C61_2 B1_2 C51_2 C56_2 62.3(6)
C41_2 B1_2 C51_2 C56_2 -63.9(6)
O1_2 B1_2 C51_2 C52_2 -6.6(7)
C61_2 B1_2 C51_2 C52_2 -126.1(5)
C41_2 B1_2 C51_2 C52_2 107.7(6)
C56_2 C51_2 C52_2 F52_2 177.6(4)
B1_2 C51_2 C52_2 F52_2 5.4(7)
C56_2 C51_2 C52_2 C53_2 0.5(7)
B1_2 C51_2 C52_2 C53_2 -171.7(5)
F52_2 C52_2 C53_2 F53_2 2.9(7)
C51_2 C52_2 C53_2 F53_2 -179.8(4)
F52_2 C52_2 C53_2 C54_2 -176.5(4)
C51_2 C52_2 C53_2 C54_2 0.8(8)
F53_2 C53_2 C54_2 F54_2 -0.4(8)
C52_2 C53_2 C54_2 F54_2 179.0(5)
F53_2 C53_2 C54_2 C55_2 -179.6(5)
C52_2 C53_2 C54_2 C55_2 -0.2(8)
F54_2 C54_2 C55_2 F55_2 -2.3(8)
C53_2 C54_2 C55_2 F55_2 176.9(4)
F54_2 C54_2 C55_2 C56_2 179.2(5)
C53_2 C54_2 C55_2 C56_2 -1.5(8)
F55_2 C55_2 C56_2 F56_2 1.7(7)
C54_2 C55_2 C56_2 F56_2 -179.9(5)
F55_2 C55_2 C56_2 C51_2 -175.4(5)
C54_2 C55_2 C56_2 C51_2 3.0(8)
C52_2 C51_2 C56_2 F56_2 -179.4(4)
B1_2 C51_2 C56_2 F56_2 -6.7(7)
C52_2 C51_2 C56_2 C55_2 -2.4(7)
B1_2 C51_2 C56_2 C55_2 170.3(5)
O1_2 B1_2 C61_2 C66_2 -106.8(6)
C51_2 B1_2 C61_2 C66_2 15.0(8)
C41_2 B1_2 C61_2 C66_2 136.8(6)
O1_2 B1_2 C61_2 C62_2 68.6(6)
C51_2 B1_2 C61_2 C62_2 -169.6(5)
C41_2 B1_2 C61_2 C62_2 -47.9(7)
C66_2 C61_2 C62_2 F62_2 -179.6(5)
B1_2 C61_2 C62_2 F62_2 4.5(8)
C66_2 C61_2 C62_2 C63_2 0.2(8)
B1_2 C61_2 C62_2 C63_2 -175.8(6)
F62_2 C62_2 C63_2 F63_2 -1.4(9)
C61_2 C62_2 C63_2 F63_2 178.8(6)
F62_2 C62_2 C63_2 C64_2 -179.2(5)
C61_2 C62_2 C63_2 C64_2 1.0(9)
F63_2 C63_2 C64_2 F64_2 -0.2(9)
C62_2 C63_2 C64_2 F64_2 177.7(6)
F63_2 C63_2 C64_2 C65_2 -179.1(6)
C62_2 C63_2 C64_2 C65_2 -1.2(9)
F64_2 C64_2 C65_2 F65_2 0.7(9)
C63_2 C64_2 C65_2 F65_2 179.6(5)
F64_2 C64_2 C65_2 C66_2 -178.6(5)
C63_2 C64_2 C65_2 C66_2 0.3(9)
C62_2 C61_2 C66_2 F66_2 -178.6(5)
B1_2 C61_2 C66_2 F66_2 -3.0(8)
C62_2 C61_2 C66_2 C65_2 -1.1(8)
B1_2 C61_2 C66_2 C65_2 174.4(5)
C64_2 C65_2 C66_2 F66_2 178.5(5)
F65_2 C65_2 C66_2 F66_2 -0.8(7)
C64_2 C65_2 C66_2 C61_2 1.0(9)
F65_2 C65_2 C66_2 C61_2 -178.4(5)
O1_2 P1_2 C11B_2 C12B_2 -72(3)
C31_2 P1_2 C11B_2 C12B_2 53(3)
C22B_2 P1_2 C11B_2 C12B_2 167(3)
O1_2 P1_2 C11B_2 C20B_2 105(3)
C31_2 P1_2 C11B_2 C20B_2 -130(3)
C22B_2 P1_2 C11B_2 C20B_2 -15(4)
C20B_2 C11B_2 C12B_2 C13B_2 -1(7)
P1_2 C11B_2 C12B_2 C13B_2 176(4)
C11B_2 C12B_2 C13B_2 C14B_2 -4(8)
C12B_2 C13B_2 C14B_2 C15B_2 8(8)
C13B_2 C14B_2 C15B_2 C16B_2 178(4)
C13B_2 C14B_2 C15B_2 C20B_2 -6(5)
C20B_2 C15B_2 C16B_2 C17B_2 2(4)
C14B_2 C15B_2 C16B_2 C17B_2 178(2)
C15B_2 C16B_2 C17B_2 C18B_2 4(3)
C16B_2 C17B_2 C18B_2 C19B_2 -7(3)
C17B_2 C18B_2 C19B_2 C20B_2 3(3)
C17B_2 C18B_2 C19B_2 C21B_2 -179(2)
C16B_2 C15B_2 C20B_2 C19B_2 -6(3)
C14B_2 C15B_2 C20B_2 C19B_2 178(2)
C16B_2 C15B_2 C20B_2 C11B_2 177(3)
C14B_2 C15B_2 C20B_2 C11B_2 1(4)
C18B_2 C19B_2 C20B_2 C15B_2 3(3)
C21B_2 C19B_2 C20B_2 C15B_2 -174(2)
C18B_2 C19B_2 C20B_2 C11B_2 -180(3)
C21B_2 C19B_2 C20B_2 C11B_2 3(4)
C12B_2 C11B_2 C20B_2 C15B_2 3(5)
P1_2 C11B_2 C20B_2 C15B_2 -174(3)
C12B_2 C11B_2 C20B_2 C19B_2 -174(3)
P1_2 C11B_2 C20B_2 C19B_2 9(5)
C18B_2 C19B_2 C21B_2 C22B_2 179(3)
C20B_2 C19B_2 C21B_2 C22B_2 -3(4)
C18B_2 C19B_2 C21B_2 N25B_2 -5(4)
C20B_2 C19B_2 C21B_2 N25B_2 173(2)
N25B_2 C21B_2 C22B_2 C23B_2 -1(4)
C19B_2 C21B_2 C22B_2 C23B_2 175(3)
N25B_2 C21B_2 C22B_2 P1_2 176(3)
C19B_2 C21B_2 C22B_2 P1_2 -7(5)
O1_2 P1_2 C22B_2 C21B_2 -111(3)
C11B_2 P1_2 C22B_2 C21B_2 15(4)
C31_2 P1_2 C22B_2 C21B_2 136(3)
O1_2 P1_2 C22B_2 C23B_2 66(4)
C11B_2 P1_2 C22B_2 C23B_2 -169(4)
C31_2 P1_2 C22B_2 C23B_2 -47(4)
C21B_2 C22B_2 C23B_2 C24B_2 0(8)
P1_2 C22B_2 C23B_2 C24B_2 -177(8)
C22B_2 C23B_2 C24B_2 N25B_2 1(13)
C23B_2 C24B_2 N25B_2 C21B_2 -2(13)
C23B_2 C24B_2 N25B_2 C26B_2 175(6)
C22B_2 C21B_2 N25B_2 C24B_2 2(8)
C19B_2 C21B_2 N25B_2 C24B_2 -175(8)
C22B_2 C21B_2 N25B_2 C26B_2 -175(3)
C19B_2 C21B_2 N25B_2 C26B_2 8(4)
